data_4106064
loop_
_publ_author_name
'Naruyoshi Komiya'
'Minoru Okada'
'Kanako Fukumoto'
'Daisuke Jomori'
'Takeshi Naota'

_publ_section_title
;
 Highly Phosphorescent Crystals of Vaulted
 trans-Bis(salicylaldiminato)platinum(II) Complexes
;
_journal_name_full 'Journal of the American Chemical Society'
_journal_page_first 6493
_journal_page_last 6496
_journal_paper_doi 10.1021/ja110398p
_journal_volume 133
_journal_year 2011
_chemical_formula_moiety 'C22 H27 N2 O5.50 Pt'
_chemical_formula_sum 'C22 H27 N2 O5.5 Pt'
_chemical_formula_weight 602.56
_space_group_IT_number 9
_symmetry_cell_setting monoclinic
_symmetry_Int_Tables_number 9
_symmetry_space_group_name_Hall 'C -2yc'
_symmetry_space_group_name_H-M 'C 1 c 1'
_atom_sites_solution_hydrogens geom
_atom_sites_solution_primary direct
_atom_sites_solution_secondary difmap
_cell_angle_alpha 90.0000
_cell_angle_beta 152.2378(8)
_cell_angle_gamma 90.0000
_cell_formula_units_Z 8
_cell_length_a 19.5975(12)
_cell_length_b 28.5314(16)
_cell_length_c 17.7580(11)
_cell_measurement_reflns_used 46848
_cell_measurement_temperature 113
_cell_measurement_theta_max 27.48
_cell_measurement_theta_min 3.10
_cell_volume 4625.1(5)
_computing_cell_refinement 'RAPID AUTO'
_computing_data_collection 'RAPID AUTO (Rigaku, ????)'
_computing_data_reduction 'RAPID AUTO'
_computing_molecular_graphics 'CrystalStructure 4.0'
_computing_publication_material 'CrystalStructure 4.0 (Rigaku, 2010)'
_computing_structure_refinement 'SHELXL97 (Sheldrick, 2008)'
_computing_structure_solution 'SIR92 (Altomare, et al., 1994)'
_diffrn_ambient_temperature 113
_diffrn_detector_area_resol_mean 10.000
_diffrn_measured_fraction_theta_full 0.994
_diffrn_measured_fraction_theta_max 0.994
_diffrn_measurement_device_type 'Rigaku R-AXIS RAPID'
_diffrn_measurement_method \w
_diffrn_radiation_type 'Mo K\a'
_diffrn_radiation_wavelength 0.71075
_diffrn_reflns_av_R_equivalents 0.0673
_diffrn_reflns_limit_h_max 25
_diffrn_reflns_limit_h_min -25
_diffrn_reflns_limit_k_max 36
_diffrn_reflns_limit_k_min -36
_diffrn_reflns_limit_l_max 22
_diffrn_reflns_limit_l_min -23
_diffrn_reflns_number 42886
_diffrn_reflns_theta_full 27.48
_diffrn_reflns_theta_max 27.48
_diffrn_standards_number 0
_exptl_absorpt_coefficient_mu 6.079
_exptl_absorpt_correction_T_max 0.544
_exptl_absorpt_correction_T_min 0.144
_exptl_absorpt_correction_type multi-scan
_exptl_absorpt_process_details 'ABSCOR (Rigaku, 1995)'
_exptl_crystal_colour yellow
_exptl_crystal_density_diffrn 1.731
_exptl_crystal_description needle
_exptl_crystal_F_000 2360.00
_exptl_crystal_size_max 0.300
_exptl_crystal_size_mid 0.100
_exptl_crystal_size_min 0.100
_refine_diff_density_max 1.150
_refine_diff_density_min -1.360
_refine_ls_abs_structure_details 'Flack, H. D. (1983), Acta Cryst. A39, 876-881.  4865 Friedel Pairs'
_refine_ls_abs_structure_Flack -0.002(7)
_refine_ls_extinction_method none
_refine_ls_goodness_of_fit_ref 1.011
_refine_ls_hydrogen_treatment constr
_refine_ls_number_parameters 545
_refine_ls_number_reflns 10148
_refine_ls_number_restraints 2
_refine_ls_R_factor_gt 0.0313
_refine_ls_shift/su_max 0.004
_refine_ls_structure_factor_coef Fsqd
_refine_ls_weighting_details 'w = 1/[\s^2^(Fo^2^)+(0.0362P)^2^+0.0000P] where P=(Fo^2^+2Fc^2^)/3'
_refine_ls_weighting_scheme calc
_refine_ls_wR_factor_ref 0.0661
_reflns_number_gt 9090
_reflns_number_total 10148
_reflns_threshold_expression F^2^>2.0\s(F^2^)
_cod_data_source_file ja110398p_si_009.cif
_cod_data_source_block 5b
_cod_original_formula_sum 'C22 H27 N2 O5.50 Pt'
_cod_database_code 4106064

loop_
_symmetry_equiv_pos_site_id
_symmetry_equiv_pos_as_xyz
1 +X,+Y,+Z
2 +X,-Y,1/2+Z
3 1/2+X,1/2+Y,+Z
4 1/2+X,1/2-Y,1/2+Z

loop_
_atom_site_label
_atom_site_type_symbol
_atom_site_fract_x
_atom_site_fract_y
_atom_site_fract_z
_atom_site_U_iso_or_equiv
_atom_site_adp_type
_atom_site_occupancy
_atom_site_symmetry_multiplicity
_atom_site_calc_flag
_atom_site_refinement_flags
Pt1 Pt 0.517929(19) 0.946617(9) 0.80086(2) 0.02204(6) Uani 1.0 4 d .
Pt2 Pt -0.056949(19) 0.915066(8) 0.52412(2) 0.02036(6) Uani 1.0 4 d .
O1 O 0.4136(5) 1.00142(18) 0.7446(6) 0.0296(11) Uani 1.0 4 d .
O2 O 0.6345(5) 0.89179(17) 0.8765(6) 0.0307(11) Uani 1.0 4 d .
O3 O 0.4626(6) 0.94027(19) 0.5577(7) 0.0416(13) Uani 1.0 4 d .
O4 O 0.2051(6) 0.8794(3) 0.3069(6) 0.0525(16) Uani 1.0 4 d .
O5 O 0.1276(6) 0.89469(18) 0.4020(6) 0.0363(12) Uani 1.0 4 d .
O6 O -0.1495(5) 0.85508(18) 0.4682(5) 0.0293(11) Uani 1.0 4 d .
O7 O 0.0254(5) 0.97677(16) 0.5720(5) 0.0250(10) Uani 1.0 4 d .
O8 O 0.3413(5) 0.89201(16) 0.9637(5) 0.0287(10) Uani 1.0 4 d .
O9 O 0.3139(5) 0.80618(16) 0.8315(5) 0.0271(10) Uani 1.0 4 d .
O10 O 0.0453(5) 0.83461(15) 0.4927(5) 0.0250(10) Uani 1.0 4 d .
O11 O 0.204(4) 0.7428(12) 0.207(4) 0.384(15) Uiso 1.0 4 d .
N1 N 0.6317(6) 0.9876(2) 0.8392(7) 0.0269(12) Uani 1.0 4 d .
N2 N 0.3847(6) 0.9051(2) 0.7333(7) 0.0275(13) Uani 1.0 4 d .
N3 N 0.0702(6) 0.92003(18) 0.7408(7) 0.0234(12) Uani 1.0 4 d .
N4 N -0.1692(6) 0.90817(19) 0.3175(6) 0.0229(12) Uani 1.0 4 d .
C1 C 0.5531(7) 1.0624(3) 0.8180(8) 0.0263(15) Uani 1.0 4 d .
C2 C 0.4505(8) 1.0460(3) 0.7722(8) 0.0281(16) Uani 1.0 4 d .
C3 C 0.3810(10) 1.0793(3) 0.7511(10) 0.0354(18) Uani 1.0 4 d .
C4 C 0.4079(9) 1.1264(3) 0.7718(10) 0.0382(18) Uani 1.0 4 d .
C5 C 0.5091(9) 1.1428(3) 0.8172(9) 0.0389(18) Uani 1.0 4 d .
C6 C 0.5776(8) 1.1116(3) 0.8361(8) 0.0312(15) Uani 1.0 4 d .
C7 C 0.6312(7) 1.0331(3) 0.8419(7) 0.0237(14) Uani 1.0 4 d .
C8 C 0.7047(8) 0.9662(3) 0.8446(9) 0.0345(17) Uani 1.0 4 d .
C9 C 0.5984(8) 0.9623(3) 0.6739(9) 0.0351(16) Uani 1.0 4 d .
C10 C 0.4648(9) 0.8908(3) 0.5509(10) 0.0430(19) Uani 1.0 4 d .
C11 C 0.3395(9) 0.8697(4) 0.4735(10) 0.049(3) Uani 1.0 4 d .
C12 C 0.0796(8) 0.8679(4) 0.2272(9) 0.047(2) Uani 1.0 4 d .
C13 C 0.0422(9) 0.9034(3) 0.2530(9) 0.046(2) Uani 1.0 4 d .
C14 C 0.1454(8) 0.9369(3) 0.4625(9) 0.0350(16) Uani 1.0 4 d .
C15 C 0.2463(8) 0.9258(3) 0.6281(9) 0.0297(15) Uani 1.0 4 d .
C16 C 0.5135(7) 0.8313(3) 0.8319(8) 0.0259(14) Uani 1.0 4 d .
C17 C 0.6189(7) 0.8477(3) 0.8831(8) 0.0269(15) Uani 1.0 4 d .
C18 C 0.7161(7) 0.8148(3) 0.9451(8) 0.0285(15) Uani 1.0 4 d .
C19 C 0.7116(8) 0.7679(3) 0.9602(8) 0.0339(16) Uani 1.0 4 d .
C20 C 0.6076(8) 0.7518(3) 0.9127(8) 0.0356(16) Uani 1.0 4 d .
C21 C 0.5100(8) 0.7838(3) 0.8483(8) 0.0317(16) Uani 1.0 4 d .
C22 C 0.4011(8) 0.8605(3) 0.7556(8) 0.0271(15) Uani 1.0 4 d .
C23 C -0.0164(7) 0.8477(3) 0.7163(8) 0.0249(14) Uani 1.0 4 d .
C24 C -0.1191(8) 0.8325(3) 0.5618(8) 0.0314(16) Uani 1.0 4 d .
C25 C -0.1931(8) 0.7897(3) 0.5019(9) 0.0347(16) Uani 1.0 4 d .
C26 C -0.1706(9) 0.7644(3) 0.5872(10) 0.0403(18) Uani 1.0 4 d .
C27 C -0.0721(9) 0.7786(3) 0.7375(10) 0.0435(19) Uani 1.0 4 d .
C28 C 0.0044(9) 0.8197(3) 0.8022(10) 0.0351(17) Uani 1.0 4 d .
C29 C 0.0713(8) 0.8894(3) 0.7948(9) 0.0299(16) Uani 1.0 4 d .
C30 C 0.1897(8) 0.9541(3) 0.8589(8) 0.0272(15) Uani 1.0 4 d .
C31 C 0.3087(7) 0.9400(3) 0.9192(8) 0.0263(14) Uani 1.0 4 d .
C32 C 0.4465(8) 0.8730(3) 1.0151(8) 0.0253(14) Uani 1.0 4 d .
C33 C 0.4292(7) 0.8198(3) 0.9933(7) 0.0288(16) Uani 1.0 4 d .
C34 C 0.1711(7) 0.8079(3) 0.7256(7) 0.0249(13) Uani 1.0 4 d .
C35 C 0.0567(7) 0.7967(3) 0.5561(8) 0.0243(15) Uani 1.0 4 d .
C36 C -0.0933(7) 0.8377(3) 0.3185(7) 0.0244(14) Uani 1.0 4 d .
C37 C -0.2131(7) 0.8609(3) 0.2488(7) 0.0246(14) Uani 1.0 4 d .
C38 C -0.1432(7) 0.9899(3) 0.3033(7) 0.0226(13) Uani 1.0 4 d .
C39 C -0.0324(7) 1.0043(3) 0.4637(7) 0.0216(13) Uani 1.0 4 d .
C40 C 0.0184(7) 1.0507(3) 0.5107(8) 0.0250(15) Uani 1.0 4 d .
C41 C -0.0384(8) 1.0820(3) 0.4026(9) 0.0344(16) Uani 1.0 4 d .
C42 C -0.1473(8) 1.0688(3) 0.2458(9) 0.0343(17) Uani 1.0 4 d .
C43 C -0.1952(7) 1.0232(3) 0.2000(8) 0.0298(15) Uani 1.0 4 d .
C44 C -0.1942(7) 0.9424(3) 0.2478(7) 0.0226(13) Uani 1.0 4 d .
H3 H 0.3131 1.0686 0.7216 0.0425 Uiso 1.0 4 calc R
H4 H 0.3584 1.1478 0.7555 0.0458 Uiso 1.0 4 calc R
H5 H 0.5303 1.1754 0.8349 0.0466 Uiso 1.0 4 calc R
H6 H 0.6422 1.1232 0.8616 0.0375 Uiso 1.0 4 calc R
H7 H 0.6891 1.0489 0.8619 0.0285 Uiso 1.0 4 calc R
H8A H 0.7409 0.9346 0.8936 0.0415 Uiso 1.0 4 calc R
H8B H 0.7900 0.9856 0.9133 0.0415 Uiso 1.0 4 calc R
H9A H 0.5784 0.9942 0.6350 0.0421 Uiso 1.0 4 calc R
H9B H 0.6473 0.9445 0.6809 0.0421 Uiso 1.0 4 calc R
H10A H 0.5594 0.8781 0.6614 0.0516 Uiso 1.0 4 calc R
H10B H 0.4541 0.8827 0.4865 0.0516 Uiso 1.0 4 calc R
H11A H 0.3530 0.8353 0.4906 0.0586 Uiso 1.0 4 calc R
H11B H 0.3393 0.8829 0.5249 0.0586 Uiso 1.0 4 calc R
H12A H 0.0949 0.8368 0.2656 0.0565 Uiso 1.0 4 calc R
H12B H -0.0054 0.8653 0.1099 0.0565 Uiso 1.0 4 calc R
H13A H 0.0614 0.9356 0.2534 0.0550 Uiso 1.0 4 calc R
H13B H -0.0631 0.9010 0.1628 0.0550 Uiso 1.0 4 calc R
H14A H 0.0490 0.9480 0.3867 0.0420 Uiso 1.0 4 calc R
H14B H 0.1892 0.9617 0.4737 0.0420 Uiso 1.0 4 calc R
H15A H 0.2682 0.9549 0.6778 0.0356 Uiso 1.0 4 calc R
H15B H 0.1977 0.9034 0.6152 0.0356 Uiso 1.0 4 calc R
H18 H 0.7856 0.8252 0.9768 0.0343 Uiso 1.0 4 calc R
H19 H 0.7778 0.7464 1.0023 0.0407 Uiso 1.0 4 calc R
H20 H 0.6051 0.7198 0.9250 0.0427 Uiso 1.0 4 calc R
H21 H 0.4393 0.7732 0.8147 0.0380 Uiso 1.0 4 calc R
H22 H 0.3309 0.8448 0.7172 0.0325 Uiso 1.0 4 calc R
H25 H -0.2600 0.7786 0.3997 0.0417 Uiso 1.0 4 calc R
H26 H -0.2239 0.7362 0.5425 0.0484 Uiso 1.0 4 calc R
H27 H -0.0570 0.7602 0.7960 0.0522 Uiso 1.0 4 calc R
H28 H 0.0720 0.8295 0.9057 0.0421 Uiso 1.0 4 calc R
H29 H 0.1389 0.8949 0.9005 0.0358 Uiso 1.0 4 calc R
H30A H 0.2318 0.9557 0.9513 0.0327 Uiso 1.0 4 calc R
H30B H 0.1516 0.9855 0.8085 0.0327 Uiso 1.0 4 calc R
H31A H 0.2738 0.9447 0.8328 0.0316 Uiso 1.0 4 calc R
H31B H 0.3974 0.9594 1.0134 0.0316 Uiso 1.0 4 calc R
H32A H 0.5466 0.8808 1.1302 0.0304 Uiso 1.0 4 calc R
H32B H 0.4323 0.8870 0.9507 0.0304 Uiso 1.0 4 calc R
H33A H 0.5222 0.8059 1.0663 0.0345 Uiso 1.0 4 calc R
H33B H 0.4093 0.8073 1.0249 0.0345 Uiso 1.0 4 calc R
H34A H 0.1533 0.8396 0.7292 0.0298 Uiso 1.0 4 calc R
H34B H 0.1654 0.7851 0.7619 0.0298 Uiso 1.0 4 calc R
H35A H 0.0834 0.7676 0.5553 0.0291 Uiso 1.0 4 calc R
H35B H -0.0389 0.7917 0.4878 0.0291 Uiso 1.0 4 calc R
H36A H -0.1255 0.8058 0.2728 0.0293 Uiso 1.0 4 calc R
H36B H -0.0797 0.8559 0.2848 0.0293 Uiso 1.0 4 calc R
H37A H -0.3038 0.8634 0.1299 0.0295 Uiso 1.0 4 calc R
H37B H -0.2346 0.8410 0.2721 0.0295 Uiso 1.0 4 calc R
H40 H 0.0919 1.0608 0.6167 0.0300 Uiso 1.0 4 calc R
H41 H -0.0019 1.1132 0.4369 0.0412 Uiso 1.0 4 calc R
H42 H -0.1875 1.0908 0.1721 0.0412 Uiso 1.0 4 calc R
H43 H -0.2663 1.0137 0.0946 0.0358 Uiso 1.0 4 calc R
H44 H -0.2538 0.9355 0.1472 0.0271 Uiso 1.0 4 calc R

loop_
_atom_site_aniso_label
_atom_site_aniso_U_11
_atom_site_aniso_U_22
_atom_site_aniso_U_33
_atom_site_aniso_U_12
_atom_site_aniso_U_13
_atom_site_aniso_U_23
Pt1 0.02081(11) 0.02377(13) 0.02365(11) -0.00279(12) 0.01993(11) -0.00018(12)
Pt2 0.01911(11) 0.02215(12) 0.01875(10) 0.00137(11) 0.01662(10) -0.00035(11)
O1 0.028(3) 0.026(3) 0.039(3) -0.004(3) 0.030(3) -0.002(3)
O2 0.032(3) 0.021(3) 0.040(3) 0.003(3) 0.032(3) 0.009(3)
O3 0.044(3) 0.043(4) 0.051(4) -0.005(3) 0.044(3) -0.005(3)
O4 0.041(3) 0.075(5) 0.035(3) -0.012(3) 0.033(3) -0.001(3)
O5 0.039(3) 0.034(3) 0.033(3) -0.002(3) 0.032(3) 0.001(3)
O6 0.027(3) 0.033(3) 0.028(3) -0.010(3) 0.024(3) -0.006(2)
O7 0.025(3) 0.026(3) 0.022(3) -0.004(2) 0.020(3) -0.005(2)
O8 0.027(3) 0.024(3) 0.031(3) -0.000(2) 0.025(3) 0.004(2)
O9 0.022(3) 0.028(3) 0.026(3) 0.000(2) 0.021(2) -0.001(2)
O10 0.027(3) 0.023(3) 0.028(3) -0.0023(19) 0.025(3) 0.0003(19)
N1 0.027(3) 0.026(4) 0.030(3) 0.004(3) 0.025(3) 0.006(3)
N2 0.031(3) 0.028(4) 0.026(3) -0.006(3) 0.025(3) -0.003(3)
N3 0.030(3) 0.022(3) 0.028(3) 0.002(3) 0.027(3) 0.000(3)
N4 0.019(3) 0.026(3) 0.020(3) -0.001(3) 0.017(3) -0.002(3)
C1 0.026(4) 0.029(4) 0.022(3) -0.003(3) 0.021(4) 0.000(3)
C2 0.024(4) 0.031(4) 0.023(4) -0.008(3) 0.020(4) -0.005(3)
C3 0.039(5) 0.036(5) 0.043(5) 0.001(4) 0.038(5) 0.001(4)
C4 0.045(5) 0.030(5) 0.047(5) -0.002(4) 0.042(5) -0.006(4)
C5 0.043(5) 0.030(5) 0.036(4) -0.005(4) 0.034(4) -0.001(4)
C6 0.030(4) 0.028(4) 0.028(4) 0.003(4) 0.025(4) 0.005(3)
C7 0.017(3) 0.025(4) 0.022(3) -0.010(3) 0.016(3) -0.007(3)
C8 0.040(4) 0.022(4) 0.057(5) 0.008(4) 0.045(5) 0.012(4)
C9 0.047(5) 0.026(4) 0.054(5) -0.002(4) 0.047(5) 0.001(4)
C10 0.048(5) 0.046(5) 0.050(5) -0.004(4) 0.045(5) -0.005(4)
C11 0.051(5) 0.057(6) 0.043(5) -0.007(5) 0.043(5) -0.001(4)
C12 0.035(4) 0.059(6) 0.038(4) -0.007(4) 0.031(4) -0.004(4)
C13 0.040(5) 0.044(5) 0.031(4) -0.016(4) 0.029(4) -0.005(4)
C14 0.031(4) 0.038(5) 0.038(4) 0.006(4) 0.030(4) 0.005(4)
C15 0.033(4) 0.034(4) 0.039(4) -0.006(3) 0.034(4) -0.003(3)
C16 0.026(4) 0.029(4) 0.022(3) -0.005(3) 0.021(3) -0.004(3)
C17 0.025(4) 0.029(4) 0.020(3) -0.008(3) 0.019(3) -0.002(3)
C18 0.026(4) 0.028(4) 0.029(4) -0.003(3) 0.024(4) -0.002(3)
C19 0.035(4) 0.026(4) 0.029(4) 0.006(3) 0.027(4) 0.006(3)
C20 0.031(4) 0.030(4) 0.027(4) -0.006(4) 0.023(4) -0.001(3)
C21 0.033(4) 0.032(5) 0.030(4) -0.005(4) 0.028(4) -0.001(3)
C22 0.030(4) 0.034(5) 0.028(4) -0.005(4) 0.027(4) -0.003(3)
C23 0.025(4) 0.024(4) 0.031(4) 0.007(3) 0.025(4) 0.005(3)
C24 0.027(4) 0.033(4) 0.034(4) 0.007(3) 0.027(4) 0.004(3)
C25 0.035(4) 0.027(4) 0.044(4) 0.002(4) 0.035(4) 0.002(4)
C26 0.043(5) 0.030(5) 0.053(5) -0.001(4) 0.043(5) -0.000(4)
C27 0.060(5) 0.035(5) 0.065(5) 0.009(4) 0.059(5) 0.014(4)
C28 0.046(5) 0.028(4) 0.047(4) 0.014(4) 0.043(4) 0.014(4)
C29 0.033(4) 0.033(5) 0.035(4) 0.010(4) 0.031(4) 0.009(4)
C30 0.032(4) 0.025(4) 0.022(3) 0.003(3) 0.024(4) 0.002(3)
C31 0.025(4) 0.021(4) 0.021(3) -0.004(3) 0.019(3) -0.002(3)
C32 0.019(3) 0.030(4) 0.021(3) 0.000(3) 0.017(3) -0.000(3)
C33 0.017(3) 0.033(4) 0.019(4) 0.007(3) 0.014(3) 0.007(3)
C34 0.024(3) 0.026(4) 0.027(3) 0.005(3) 0.023(3) 0.006(3)
C35 0.024(4) 0.020(4) 0.026(4) -0.003(3) 0.022(4) -0.003(3)
C36 0.027(4) 0.020(4) 0.028(4) -0.001(3) 0.025(3) -0.001(3)
C37 0.020(3) 0.029(4) 0.017(3) -0.009(3) 0.016(3) -0.010(3)
C38 0.027(4) 0.021(4) 0.025(3) 0.005(3) 0.023(3) 0.002(3)
C39 0.024(3) 0.025(4) 0.026(3) 0.004(3) 0.023(3) 0.006(3)
C40 0.021(4) 0.032(4) 0.026(4) -0.005(3) 0.021(4) -0.002(3)
C41 0.040(4) 0.025(4) 0.043(4) 0.001(4) 0.038(4) 0.004(3)
C42 0.036(4) 0.037(5) 0.028(4) 0.003(4) 0.028(4) 0.008(4)
C43 0.026(4) 0.038(5) 0.025(4) 0.005(3) 0.022(4) 0.005(3)
C44 0.016(3) 0.028(4) 0.017(3) 0.001(3) 0.014(3) -0.002(3)

loop_
_atom_type_symbol
_atom_type_description
_atom_type_scat_dispersion_real
_atom_type_scat_dispersion_imag
_atom_type_scat_source
C C 0.0033 0.0016
;
International Tables for Crystallography
(1992, Vol. C, Tables 4.2.6.8 and 6.1.1.4)
;
H H 0.0000 0.0000
;
International Tables for Crystallography
(1992, Vol. C, Table 6.1.1.4)
;
N N 0.0061 0.0033
;
International Tables for Crystallography
(1992, Vol. C, Tables 4.2.6.8 and 6.1.1.4)
;
O O 0.0106 0.0060
;
International Tables for Crystallography
(1992, Vol. C, Tables 4.2.6.8 and 6.1.1.4)
;
Pt Pt -1.7033 8.3905
;
International Tables for Crystallography
(1992, Vol. C, Tables 4.2.6.8 and 6.1.1.4)
;

loop_
_geom_angle_atom_site_label_1
_geom_angle_atom_site_label_2
_geom_angle_atom_site_label_3
_geom_angle
_geom_angle_publ_flag
O1 Pt1 O2 175.1(4) yes
O1 Pt1 N1 92.9(4) yes
O1 Pt1 N2 87.1(4) yes
O2 Pt1 N1 87.8(4) yes
O2 Pt1 N2 92.7(4) yes
N1 Pt1 N2 172.8(4) yes
O6 Pt2 O7 176.8(3) yes
O6 Pt2 N3 93.1(4) yes
O6 Pt2 N4 87.9(4) yes
O7 Pt2 N3 87.5(4) yes
O7 Pt2 N4 91.7(4) yes
N3 Pt2 N4 175.2(5) yes
Pt1 O1 C2 125.7(10) yes
Pt1 O2 C17 125.7(10) yes
C9 O3 C10 113.8(9) yes
C11 O4 C12 114.9(14) yes
C13 O5 C14 110.7(8) yes
Pt2 O6 C24 125.8(5) yes
Pt2 O7 C39 125.1(4) yes
C31 O8 C32 113.9(11) yes
C33 O9 C34 114.0(11) yes
C35 O10 C36 114.9(6) yes
Pt1 N1 C7 123.1(12) yes
Pt1 N1 C8 119.9(6) yes
C7 N1 C8 116.6(13) yes
Pt1 N2 C15 118.0(6) yes
Pt1 N2 C22 123.7(11) yes
C15 N2 C22 117.5(11) yes
Pt2 N3 C29 123.5(5) yes
Pt2 N3 C30 119.3(10) yes
C29 N3 C30 115.8(9) yes
Pt2 N4 C37 119.5(7) yes
Pt2 N4 C44 123.4(6) yes
C37 N4 C44 116.8(11) yes
C2 C1 C6 118.4(13) yes
C2 C1 C7 125.0(8) yes
C6 C1 C7 116.6(14) yes
O1 C2 C1 124.1(13) yes
O1 C2 C3 117.7(15) yes
C1 C2 C3 118.2(9) yes
C2 C3 C4 122.4(18) yes
C3 C4 C5 119.8(16) yes
C4 C5 C6 119.9(9) yes
C1 C6 C5 121.3(15) yes
N1 C7 C1 127.6(14) yes
N1 C8 C9 110.9(8) yes
O3 C9 C8 115.0(16) yes
O3 C10 C11 108.9(13) yes
O4 C11 C10 110.1(15) yes
O4 C12 C13 114.5(8) yes
O5 C13 C12 110.6(8) yes
O5 C14 C15 108.0(7) yes
N2 C15 C14 108.2(15) yes
C17 C16 C21 120.1(11) yes
C17 C16 C22 123.9(8) yes
C21 C16 C22 115.9(13) yes
O2 C17 C16 125.5(10) yes
O2 C17 C18 116.1(13) yes
C16 C17 C18 118.3(8) yes
C17 C18 C19 121.2(14) yes
C18 C19 C20 120.0(12) yes
C19 C20 C21 118.8(9) yes
C16 C21 C20 121.4(14) yes
N2 C22 C16 128.1(14) yes
C24 C23 C28 118.2(8) yes
C24 C23 C29 124.3(14) yes
C28 C23 C29 117.5(10) yes
O6 C24 C23 124.7(9) yes
O6 C24 C25 116.8(11) yes
C23 C24 C25 118.6(14) yes
C24 C25 C26 121.2(12) yes
C25 C26 C27 121.4(10) yes
C26 C27 C28 119.6(17) yes
C23 C28 C27 121.0(13) yes
N3 C29 C23 128.6(11) yes
N3 C30 C31 110.3(10) yes
O8 C31 C30 107.4(11) yes
O8 C32 C33 110.1(11) yes
O9 C33 C32 112.5(7) yes
O9 C34 C35 110.0(13) yes
O10 C35 C34 109.6(6) yes
O10 C36 C37 113.0(12) yes
N4 C37 C36 111.7(7) yes
C39 C38 C43 118.1(7) yes
C39 C38 C44 123.0(9) yes
C43 C38 C44 118.7(9) yes
O7 C39 C38 124.3(7) yes
O7 C39 C40 116.9(9) yes
C38 C39 C40 118.8(10) yes
C39 C40 C41 120.3(9) yes
C40 C41 C42 121.6(8) yes
C41 C42 C43 118.4(11) yes
C38 C43 C42 122.6(10) yes
N4 C44 C38 128.1(11) yes
C2 C3 H3 118.822 no
C4 C3 H3 118.795 no
C3 C4 H4 120.125 no
C5 C4 H4 120.121 no
C4 C5 H5 120.077 no
C6 C5 H5 120.066 no
C1 C6 H6 119.343 no
C5 C6 H6 119.365 no
N1 C7 H7 116.214 no
C1 C7 H7 116.224 no
N1 C8 H8A 109.445 no
N1 C8 H8B 109.451 no
C9 C8 H8A 109.447 no
C9 C8 H8B 109.448 no
H8A C8 H8B 108.048 no
O3 C9 H9A 108.521 no
O3 C9 H9B 108.530 no
C8 C9 H9A 108.510 no
C8 C9 H9B 108.519 no
H9A C9 H9B 107.517 no
O3 C10 H10A 109.882 no
O3 C10 H10B 109.903 no
C11 C10 H10A 109.894 no
C11 C10 H10B 109.898 no
H10A C10 H10B 108.323 no
O4 C11 H11A 109.628 no
O4 C11 H11B 109.629 no
C10 C11 H11A 109.626 no
C10 C11 H11B 109.628 no
H11A C11 H11B 108.153 no
O4 C12 H12A 108.636 no
O4 C12 H12B 108.642 no
C13 C12 H12A 108.635 no
C13 C12 H12B 108.650 no
H12A C12 H12B 107.580 no
O5 C13 H13A 109.524 no
O5 C13 H13B 109.523 no
C12 C13 H13A 109.517 no
C12 C13 H13B 109.527 no
H13A C13 H13B 108.084 no
O5 C14 H14A 110.105 no
O5 C14 H14B 110.090 no
C15 C14 H14A 110.092 no
C15 C14 H14B 110.100 no
H14A C14 H14B 108.429 no
N2 C15 H15A 110.044 no
N2 C15 H15B 110.073 no
C14 C15 H15A 110.051 no
C14 C15 H15B 110.061 no
H15A C15 H15B 108.399 no
C17 C18 H18 119.393 no
C19 C18 H18 119.373 no
C18 C19 H19 119.991 no
C20 C19 H19 120.006 no
C19 C20 H20 120.573 no
C21 C20 H20 120.596 no
C16 C21 H21 119.286 no
C20 C21 H21 119.309 no
N2 C22 H22 115.935 no
C16 C22 H22 115.946 no
C24 C25 H25 119.398 no
C26 C25 H25 119.389 no
C25 C26 H26 119.291 no
C27 C26 H26 119.275 no
C26 C27 H27 120.224 no
C28 C27 H27 120.209 no
C23 C28 H28 119.517 no
C27 C28 H28 119.500 no
N3 C29 H29 115.715 no
C23 C29 H29 115.733 no
N3 C30 H30A 109.601 no
N3 C30 H30B 109.603 no
C31 C30 H30A 109.587 no
C31 C30 H30B 109.593 no
H30A C30 H30B 108.127 no
O8 C31 H31A 110.242 no
O8 C31 H31B 110.243 no
C30 C31 H31A 110.232 no
C30 C31 H31B 110.242 no
H31A C31 H31B 108.504 no
O8 C32 H32A 109.649 no
O8 C32 H32B 109.639 no
C33 C32 H32A 109.666 no
C33 C32 H32B 109.645 no
H32A C32 H32B 108.136 no
O9 C33 H33A 109.097 no
O9 C33 H33B 109.081 no
C32 C33 H33A 109.107 no
C32 C33 H33B 109.095 no
H33A C33 H33B 107.822 no
O9 C34 H34A 109.663 no
O9 C34 H34B 109.663 no
C35 C34 H34A 109.665 no
C35 C34 H34B 109.663 no
H34A C34 H34B 108.153 no
O10 C35 H35A 109.751 no
O10 C35 H35B 109.753 no
C34 C35 H35A 109.758 no
C34 C35 H35B 109.753 no
H35A C35 H35B 108.241 no
O10 C36 H36A 108.975 no
O10 C36 H36B 108.975 no
C37 C36 H36A 108.987 no
C37 C36 H36B 108.981 no
H36A C36 H36B 107.758 no
N4 C37 H37A 109.283 no
N4 C37 H37B 109.280 no
C36 C37 H37A 109.263 no
C36 C37 H37B 109.258 no
H37A C37 H37B 107.934 no
C39 C40 H40 119.858 no
C41 C40 H40 119.836 no
C40 C41 H41 119.188 no
C42 C41 H41 119.171 no
C41 C42 H42 120.791 no
C43 C42 H42 120.795 no
C38 C43 H43 118.677 no
C42 C43 H43 118.678 no
N4 C44 H44 115.961 no
C38 C44 H44 115.976 no

loop_
_geom_bond_atom_site_label_1
_geom_bond_atom_site_label_2
_geom_bond_distance
_geom_bond_publ_flag
Pt1 O1 2.002(9) yes
Pt1 O2 2.010(8) yes
Pt1 N1 2.028(13) yes
Pt1 N2 2.029(12) yes
Pt2 O6 2.004(7) yes
Pt2 O7 1.999(7) yes
Pt2 N3 2.017(11) yes
Pt2 N4 2.015(11) yes
O1 C2 1.323(10) yes
O2 C17 1.324(11) yes
O3 C9 1.421(13) yes
O3 C10 1.420(10) yes
O4 C11 1.406(9) yes
O4 C12 1.41(2) yes
O5 C13 1.423(18) yes
O5 C14 1.436(15) yes
O6 C24 1.336(19) yes
O7 C39 1.320(14) yes
O8 C31 1.420(9) yes
O8 C32 1.431(19) yes
O9 C33 1.423(10) yes
O9 C34 1.434(14) yes
O10 C35 1.428(15) yes
O10 C36 1.444(8) yes
N1 C7 1.302(9) yes
N1 C8 1.48(3) yes
N2 C15 1.493(16) yes
N2 C22 1.284(10) yes
N3 C29 1.28(2) yes
N3 C30 1.461(9) yes
N4 C37 1.478(10) yes
N4 C44 1.285(15) yes
C1 C2 1.42(3) yes
C1 C6 1.426(11) yes
C1 C7 1.44(2) yes
C2 C3 1.41(3) yes
C3 C4 1.369(12) yes
C4 C5 1.40(3) yes
C5 C6 1.38(3) yes
C8 C9 1.539(19) yes
C10 C11 1.52(3) yes
C12 C13 1.54(3) yes
C14 C15 1.537(19) yes
C16 C17 1.41(2) yes
C16 C21 1.401(12) yes
C16 C22 1.450(17) yes
C17 C18 1.418(16) yes
C18 C19 1.383(12) yes
C19 C20 1.43(3) yes
C20 C21 1.387(17) yes
C23 C24 1.412(15) yes
C23 C28 1.43(3) yes
C23 C29 1.439(11) yes
C24 C25 1.410(13) yes
C25 C26 1.35(3) yes
C26 C27 1.376(19) yes
C27 C28 1.375(13) yes
C30 C31 1.52(3) yes
C32 C33 1.526(10) yes
C34 C35 1.498(14) yes
C36 C37 1.529(18) yes
C38 C39 1.433(13) yes
C38 C43 1.412(16) yes
C38 C44 1.436(9) yes
C39 C40 1.403(10) yes
C40 C41 1.392(18) yes
C41 C42 1.391(15) yes
C42 C43 1.372(11) yes
C3 H3 0.950 no
C4 H4 0.950 no
C5 H5 0.950 no
C6 H6 0.950 no
C7 H7 0.950 no
C8 H8A 0.990 no
C8 H8B 0.990 no
C9 H9A 0.990 no
C9 H9B 0.990 no
C10 H10A 0.990 no
C10 H10B 0.990 no
C11 H11A 0.990 no
C11 H11B 0.990 no
C12 H12A 0.990 no
C12 H12B 0.990 no
C13 H13A 0.990 no
C13 H13B 0.990 no
C14 H14A 0.990 no
C14 H14B 0.990 no
C15 H15A 0.990 no
C15 H15B 0.990 no
C18 H18 0.950 no
C19 H19 0.950 no
C20 H20 0.950 no
C21 H21 0.950 no
C22 H22 0.950 no
C25 H25 0.950 no
C26 H26 0.950 no
C27 H27 0.950 no
C28 H28 0.950 no
C29 H29 0.950 no
C30 H30A 0.990 no
C30 H30B 0.990 no
C31 H31A 0.990 no
C31 H31B 0.990 no
C32 H32A 0.990 no
C32 H32B 0.990 no
C33 H33A 0.990 no
C33 H33B 0.990 no
C34 H34A 0.990 no
C34 H34B 0.990 no
C35 H35A 0.990 no
C35 H35B 0.990 no
C36 H36A 0.990 no
C36 H36B 0.990 no
C37 H37A 0.990 no
C37 H37B 0.990 no
C40 H40 0.950 no
C41 H41 0.950 no
C42 H42 0.950 no
C43 H43 0.950 no
C44 H44 0.950 no

loop_
_geom_contact_atom_site_label_1
_geom_contact_atom_site_label_2
_geom_contact_distance
_geom_contact_publ_flag
_geom_contact_site_symmetry_2
Pt1 O3 3.401(15) no .
Pt1 C1 3.333(8) no .
Pt1 C14 3.442(9) no .
Pt1 C16 3.351(8) no .
Pt2 O10 3.402(10) no .
Pt2 C23 3.342(15) no .
Pt2 C31 3.479(5) no .
Pt2 C38 3.327(12) no .
O1 C7 2.991(19) no .
O1 C14 3.085(8) no .
O1 C15 2.771(13) no .
O2 O3 3.399(14) no .
O2 C8 2.845(18) no .
O2 C10 3.23(2) no .
O2 C11 3.437(12) no .
O2 C22 2.99(2) no .
O3 O4 2.923(8) no .
O3 N1 2.911(14) no .
O4 O5 3.14(2) no .
O5 N2 2.761(8) no .
O5 C11 3.17(3) no .
O5 C22 3.089(9) no .
O6 O10 3.486(17) no .
O6 C26 3.588(19) no .
O6 C29 2.984(13) no .
O6 C34 3.369(12) no .
O6 C35 3.219(18) no .
O6 C37 2.857(19) no .
O7 C30 2.776(16) no .
O7 C31 3.058(7) no .
O7 C44 2.962(11) no .
O8 O9 3.093(11) no .
O8 N3 2.705(11) no .
O8 C29 2.985(18) no .
O8 C34 3.130(9) no .
O9 O10 2.918(6) no .
O10 N4 2.933(9) no .
N1 C2 3.05(2) no .
N2 C17 3.034(17) no .
N3 C24 3.040(10) no .
N4 C39 3.022(8) no .
C1 C4 2.82(3) no .
C2 C5 2.824(12) no .
C3 C6 2.77(3) no .
C7 C9 3.16(2) no .
C8 C10 3.246(11) no .
C11 C13 3.14(2) no .
C11 C17 3.578(16) no .
C14 C22 3.284(9) no .
C16 C19 2.805(17) no .
C17 C20 2.831(12) no .
C18 C21 2.79(3) no .
C23 C26 2.788(12) no .
C24 C27 2.80(3) no .
C24 C34 3.47(2) no .
C25 C28 2.760(18) no .
C29 C31 3.23(2) no .
C32 C34 3.146(8) no .
C35 C37 3.167(8) no .
C36 C44 3.164(11) no .
C38 C41 2.796(10) no .
C39 C42 2.830(17) no .
C40 C43 2.775(14) no .
O4 C40 3.313(14) no 2_574
O5 O10 3.569(17) no .
O5 C36 3.496(19) no .
O6 C6 3.58(2) no 2_474
O8 C1 3.505(14) no 2_575
O8 C6 3.315(14) no 2_575
O9 C22 3.35(2) no .
O10 O5 3.569(17) no .
O10 C15 3.363(13) no .
O10 C20 3.558(18) no 4_464
C1 O8 3.505(14) no 2_574
C1 C43 3.518(15) no 1_656
C6 O6 3.58(2) no 2_675
C6 O8 3.315(14) no 2_574
C6 C24 3.432(17) no 2_675
C7 C31 3.594(11) no 2_574
C8 C39 3.53(3) no 2_675
C9 C38 3.49(3) no 2_675
C15 O10 3.363(13) no .
C19 C21 3.541(11) no 4_565
C20 O10 3.558(18) no 4_565
C21 C19 3.541(11) no 4_464
C22 O9 3.35(2) no .
C24 C6 3.432(17) no 2_474
C31 C7 3.594(11) no 2_575
C32 C37 3.584(19) no 1_656
C36 O5 3.496(19) no .
C37 C32 3.584(19) no 1_454
C38 C9 3.49(3) no 2_474
C39 C8 3.53(3) no 2_474
C40 O4 3.313(14) no 2_575
C43 C1 3.518(15) no 1_454
Pt1 H8A 3.0311 no .
Pt1 H11B 3.0366 no .
Pt1 H14B 3.0335 no .
Pt1 H15A 3.1395 no .
Pt2 H30B 3.1173 no .
Pt2 H31A 3.1456 no .
Pt2 H34A 2.8847 no .
Pt2 H37B 3.0060 no .
O1 H3 2.5105 no .
O1 H14B 2.5144 no .
O1 H15A 2.3045 no .
O2 H8A 2.1935 no .
O2 H10A 2.6382 no .
O2 H11B 2.9312 no .
O2 H18 2.4934 no .
O3 H8A 2.7885 no .
O3 H8B 3.3183 no .
O3 H11A 3.2353 no .
O3 H11B 2.5226 no .
O4 H10A 3.2381 no .
O4 H10B 2.5398 no .
O4 H13A 2.5813 no .
O4 H13B 3.2795 no .
O5 H11A 3.5434 no .
O5 H11B 2.4629 no .
O5 H12A 2.5016 no .
O5 H12B 3.2372 no .
O5 H15A 3.2628 no .
O5 H15B 2.6601 no .
O5 H22 3.1256 no .
O6 H25 2.5048 no .
O6 H34A 2.8663 no .
O6 H34B 3.5091 no .
O6 H35B 2.5975 no .
O6 H37B 2.1881 no .
O7 H30B 2.3313 no .
O7 H31A 2.4669 no .
O7 H40 2.4981 no .
O8 H29 3.0198 no .
O8 H30A 2.6671 no .
O8 H30B 3.2251 no .
O8 H33A 3.2388 no .
O8 H33B 2.4975 no .
O8 H34A 2.4496 no .
O8 H34B 3.4892 no .
O9 H32A 3.2635 no .
O9 H32B 2.5465 no .
O9 H35A 2.5421 no .
O9 H35B 3.2471 no .
O10 H34A 2.5300 no .
O10 H34B 3.2365 no .
O10 H37A 3.3134 no .
O10 H37B 2.7272 no .
N1 H9A 2.7521 no .
N1 H9B 3.3208 no .
N2 H11B 3.0107 no .
N2 H14A 3.3165 no .
N2 H14B 2.6996 no .
N3 H31A 2.7469 no .
N3 H31B 3.2979 no .
N3 H34A 2.9254 no .
N4 H36A 3.3296 no .
N4 H36B 2.7258 no .
C1 H3 3.2922 no .
C1 H5 3.3042 no .
C2 H4 3.2928 no .
C2 H6 3.3063 no .
C2 H7 3.3496 no .
C2 H14B 3.4717 no .
C2 H15A 3.4249 no .
C3 H5 3.2551 no .
C4 H6 3.2667 no .
C5 H3 3.2526 no .
C6 H4 3.2684 no .
C6 H7 2.5329 no .
C7 H6 2.5767 no .
C7 H8A 3.1425 no .
C7 H8B 2.4806 no .
C7 H9A 3.0124 no .
C8 H7 2.4337 no .
C8 H10A 2.9358 no .
C9 H7 3.1487 no .
C9 H10A 2.4711 no .
C9 H10B 2.7527 no .
C10 H8A 3.0978 no .
C10 H9A 3.1637 no .
C10 H9B 2.4207 no .
C11 H12A 2.4835 no .
C11 H12B 3.1865 no .
C11 H13A 3.2886 no .
C12 H11A 2.6646 no .
C12 H11B 2.5326 no .
C13 H11B 2.7936 no .
C13 H14A 2.5915 no .
C13 H14B 2.5397 no .
C14 H11B 3.2557 no .
C14 H13A 2.3845 no .
C14 H13B 2.7531 no .
C14 H22 3.3878 no .
C15 H22 2.4410 no .
C16 H11A 3.5913 no .
C16 H11B 3.2569 no .
C16 H18 3.2855 no .
C16 H20 3.2883 no .
C17 H8A 3.3333 no .
C17 H10A 3.0810 no .
C17 H11A 3.4035 no .
C17 H11B 3.1323 no .
C17 H19 3.2964 no .
C17 H21 3.2884 no .
C17 H22 3.3343 no .
C18 H10A 3.2703 no .
C18 H20 3.2902 no .
C19 H21 3.2810 no .
C20 H18 3.2892 no .
C21 H19 3.2794 no .
C21 H22 2.5121 no .
C22 H11B 3.1421 no .
C22 H15A 3.0948 no .
C22 H15B 2.4533 no .
C22 H21 2.5451 no .
C23 H25 3.2842 no .
C23 H27 3.2959 no .
C23 H34A 3.1341 no .
C23 H34B 3.3819 no .
C24 H26 3.2606 no .
C24 H28 3.2935 no .
C24 H29 3.3308 no .
C24 H34A 3.0493 no .
C24 H34B 3.2376 no .
C24 H35B 3.0333 no .
C24 H37B 3.3233 no .
C25 H27 3.2328 no .
C25 H35B 3.2448 no .
C26 H28 3.2335 no .
C27 H25 3.2313 no .
C28 H26 3.2318 no .
C28 H29 2.5419 no .
C29 H28 2.5967 no .
C29 H30A 2.3927 no .
C29 H30B 3.0627 no .
C29 H34A 3.0454 no .
C30 H29 2.3850 no .
C31 H29 3.2998 no .
C31 H32A 2.7785 no .
C31 H32B 2.4636 no .
C31 H34A 3.2688 no .
C32 H31A 2.5943 no .
C32 H31B 2.6389 no .
C32 H34A 2.8402 no .
C33 H34A 2.5818 no .
C33 H34B 2.6451 no .
C34 H32B 3.3243 no .
C34 H33A 3.2056 no .
C34 H33B 2.4753 no .
C35 H36A 2.5168 no .
C35 H36B 3.2274 no .
C35 H37B 2.9443 no .
C36 H35A 2.8114 no .
C36 H35B 2.4964 no .
C36 H44 3.1601 no .
C37 H35B 2.8164 no .
C37 H44 2.4211 no .
C38 H40 3.3030 no .
C38 H42 3.2989 no .
C39 H30B 3.4216 no .
C39 H31A 3.5008 no .
C39 H41 3.2764 no .
C39 H43 3.2965 no .
C39 H44 3.3337 no .
C40 H42 3.2872 no .
C41 H43 3.2291 no .
C42 H40 3.2814 no .
C43 H41 3.2294 no .
C43 H44 2.5613 no .
C44 H36B 2.9911 no .
C44 H37A 2.4733 no .
C44 H37B 3.1276 no .
C44 H43 2.5934 no .
H3 H4 2.3037 no .
H3 H15A 3.2710 no .
H4 H5 2.3573 no .
H5 H6 2.3244 no .
H6 H7 2.3084 no .
H7 H8A 3.3126 no .
H7 H8B 2.1949 no .
H7 H9A 2.8122 no .
H8A H9A 2.8705 no .
H8A H9B 2.3348 no .
H8A H10A 2.5095 no .
H8A H18 3.2263 no .
H8B H9A 2.3261 no .
H8B H9B 2.4081 no .
H9A H10A 3.4125 no .
H9A H10B 3.4133 no .
H9B H10A 2.3720 no .
H9B H10B 2.4975 no .
H10A H11A 2.3100 no .
H10A H11B 2.4479 no .
H10A H18 3.0600 no .
H10B H11A 2.4511 no .
H10B H11B 2.8693 no .
H11A H12A 2.4054 no .
H11A H12B 3.4255 no .
H11B H12A 2.6152 no .
H11B H12B 3.4770 no .
H11B H13A 2.9490 no .
H11B H14B 3.1330 no .
H12A H13A 2.8578 no .
H12A H13B 2.5054 no .
H12B H13A 2.5152 no .
H12B H13B 2.2561 no .
H13A H14A 2.6099 no .
H13A H14B 2.1899 no .
H13B H14A 2.6401 no .
H13B H14B 3.1016 no .
H14A H15A 2.4313 no .
H14A H15B 2.3747 no .
H14B H15A 2.3751 no .
H14B H15B 2.8920 no .
H15A H22 3.2166 no .
H15B H22 2.1275 no .
H18 H19 2.3241 no .
H19 H20 2.3840 no .
H20 H21 2.3356 no .
H21 H22 2.2742 no .
H25 H26 2.2834 no .
H25 H35B 3.0595 no .
H25 H37B 3.2492 no .
H26 H27 2.3192 no .
H27 H28 2.3203 no .
H28 H29 2.3284 no .
H29 H30A 2.0555 no .
H29 H30B 3.1822 no .
H30A H31A 2.8749 no .
H30A H31B 2.3284 no .
H30B H31A 2.3346 no .
H30B H31B 2.4450 no .
H30B H40 3.2452 no .
H31A H32A 3.1353 no .
H31A H32B 2.2876 no .
H31A H34A 3.2033 no .
H31B H32A 2.6756 no .
H31B H32B 2.7077 no .
H32A H33A 2.2619 no .
H32A H33B 2.4965 no .
H32B H33A 2.5026 no .
H32B H33B 2.8561 no .
H32B H34A 3.0208 no .
H33A H34A 3.5255 no .
H33A H34B 3.4020 no .
H33B H34A 2.6397 no .
H33B H34B 2.3561 no .
H34A H35A 2.8536 no .
H34A H35B 2.4194 no .
H34B H35A 2.4205 no .
H34B H35B 2.2948 no .
H35A H36A 2.6006 no .
H35A H36B 3.5296 no .
H35B H36A 2.4801 no .
H35B H36B 3.4487 no .
H35B H37B 2.3165 no .
H36A H37A 2.3776 no .
H36A H37B 2.3514 no .
H36B H37A 2.3485 no .
H36B H37B 2.8692 no .
H36B H44 2.8298 no .
H37A H44 2.1778 no .
H37B H44 3.2920 no .
H40 H41 2.3284 no .
H41 H42 2.3408 no .
H42 H43 2.3144 no .
H43 H44 2.3467 no .
Pt1 H43 3.1173 no 1_656
Pt1 H44 3.0410 no 1_656
Pt2 H7 2.9586 no 2_474
Pt2 H8B 3.2338 no 2_474
O1 H30A 2.9122 no 2_574
O1 H43 3.0167 no 1_656
O2 H13B 2.7771 no 1_656
O2 H37A 3.5682 no 1_656
O2 H44 3.2914 no 1_656
O3 H31B 2.9428 no 2_574
O4 H40 2.4466 no 2_574
O4 H41 3.5360 no 2_574
O5 H20 3.3690 no 4_464
O5 H36B 2.6644 no .
O6 H6 2.6389 no 2_474
O6 H7 3.2417 no 2_474
O6 H32A 2.9613 no 1_454
O7 H8B 2.7139 no 2_474
O7 H15A 3.2774 no .
O7 H15B 3.4337 no .
O8 H6 3.3384 no 2_575
O9 H15B 3.4879 no .
O9 H21 2.8837 no .
O9 H22 2.5761 no .
O9 H25 3.5374 no 4_565
O9 H35A 3.3136 no 4_565
O9 H35B 3.1071 no 4_565
O10 H15B 2.4526 no .
O10 H20 2.7809 no 4_464
O10 H21 3.4856 no 4_464
O10 H22 2.7953 no .
O11 H27 3.3560 no 4_564
N1 H31B 3.1350 no 2_574
N1 H43 3.0137 no 1_656
N2 H32B 3.1098 no .
N2 H37A 3.4914 no 1_656
N2 H44 3.5794 no 1_656
N3 H7 3.5925 no 2_474
N4 H14A 3.4315 no .
N4 H15B 3.5206 no .
N4 H32A 3.1476 no 1_454
C1 H30A 3.1232 no 2_574
C1 H31B 3.1217 no 2_574
C1 H42 3.0762 no 1_656
C1 H43 2.7964 no 1_656
C2 H29 3.5168 no 2_574
C2 H30A 2.7605 no 2_574
C2 H43 2.8628 no 1_656
C3 H10B 3.1782 no 2_575
C3 H29 3.0892 no 2_574
C3 H30A 3.2168 no 2_574
C4 H10B 3.0523 no 2_575
C4 H28 3.3827 no 2_574
C4 H29 3.1811 no 2_574
C5 H26 3.5095 no 3_555
C5 H27 3.4878 no 3_555
C5 H42 3.3111 no 1_656
C6 H32A 3.1409 no 2_574
C6 H42 2.9215 no 1_656
C7 H31B 2.7861 no 2_574
C7 H32A 3.4479 no 2_574
C7 H42 3.5828 no 1_656
C7 H43 2.9213 no 1_656
C8 H13A 3.5384 no 1_656
C8 H13B 3.2543 no 1_656
C8 H31B 3.5600 no 2_574
C9 H31B 2.9593 no 2_574
C12 H18 3.0186 no 1_454
C12 H40 2.9822 no 2_574
C13 H8A 3.1145 no 1_454
C13 H18 3.2668 no 1_454
C13 H30B 3.4465 no 2_574
C13 H36B 3.2012 no .
C13 H40 3.4682 no 2_574
C14 H30A 3.5933 no 2_574
C14 H36B 3.1798 no .
C15 H31A 3.2140 no .
C15 H32B 3.2219 no .
C16 H19 3.5575 no 4_464
C16 H37A 2.8519 no 1_656
C17 H13B 3.3219 no 1_656
C17 H36B 3.3556 no 1_656
C17 H37A 3.1533 no 1_656
C18 H12B 3.4880 no 1_656
C18 H13B 3.1797 no 1_656
C18 H36A 3.4059 no 1_656
C18 H36B 3.3254 no 1_656
C19 H12A 3.4802 no 4_565
C19 H21 3.3460 no 4_565
C19 H36A 3.2883 no 1_656
C20 H12A 3.4831 no 4_565
C20 H19 3.3954 no 4_464
C20 H21 3.4057 no 4_565
C20 H35A 3.0097 no 4_565
C20 H36A 3.3806 no 1_656
C20 H36A 3.1085 no 4_565
C21 H19 3.1176 no 4_464
C21 H35A 2.8925 no 4_565
C21 H36A 3.5983 no 1_656
C21 H36A 3.0140 no 4_565
C21 H37A 3.3454 no 1_656
C22 H32B 3.0346 no .
C22 H37A 3.0991 no 1_656
C23 H6 3.2478 no 2_474
C23 H42 3.2068 no 2_575
C24 H6 2.5869 no 2_474
C25 H5 3.2733 no 2_474
C25 H6 2.9263 no 2_474
C25 H33B 3.2259 no 4_464
C25 H34B 3.0812 no 4_464
C26 H5 3.3023 no 2_474
C26 H5 3.2638 no 3_445
C26 H33B 3.3048 no 4_464
C26 H34B 3.5822 no 4_464
C27 H5 3.0910 no 3_445
C27 H26 3.2661 no 4_565
C28 H26 2.9820 no 4_565
C28 H41 3.1514 no 2_575
C28 H42 3.2602 no 2_575
C29 H42 3.3512 no 2_575
C30 H13A 3.3785 no 2_575
C30 H14B 3.1567 no 2_575
C31 H9A 3.2079 no 2_575
C32 H6 3.2896 no 2_575
C32 H22 3.5420 no .
C32 H37A 3.2446 no 1_656
C32 H37B 3.1995 no 1_656
C33 H22 3.3971 no .
C33 H25 3.5740 no 1_656
C33 H35A 3.2700 no 4_565
C33 H35B 3.2613 no 4_565
C33 H37A 3.5157 no 1_656
C33 H37B 3.2497 no 1_656
C34 H22 3.4285 no .
C34 H25 3.1755 no 4_565
C34 H33A 3.5302 no 4_464
C35 H15B 3.5888 no .
C35 H20 3.2355 no 4_464
C35 H21 3.1944 no 4_464
C35 H22 3.4248 no .
C35 H33A 3.0474 no 4_464
C36 H15B 3.2590 no .
C36 H20 2.8957 no 4_464
C36 H21 3.2420 no 4_464
C37 H32A 3.0618 no 1_454
C37 H32B 3.4300 no 1_454
C37 H33A 3.1816 no 1_454
C38 H8B 3.2481 no 2_474
C38 H9A 3.1703 no 2_474
C38 H9B 3.0476 no 2_474
C38 H14A 2.8164 no .
C39 H8B 2.7351 no 2_474
C39 H9B 3.3104 no 2_474
C39 H14A 3.2949 no .
C39 H15A 3.3927 no .
C40 H3 3.0597 no .
C40 H8B 3.2238 no 2_474
C40 H9B 3.4388 no 2_474
C40 H12B 3.2438 no 2_575
C41 H3 3.2602 no .
C41 H9B 3.3297 no 2_474
C41 H12B 3.4653 no 2_575
C41 H28 3.2945 no 2_574
C41 H29 3.5703 no 2_574
C42 H9B 3.0766 no 2_474
C42 H29 3.5787 no 2_574
C43 H9A 3.4921 no 2_474
C43 H9B 2.9371 no 2_474
C43 H14A 3.2288 no .
C44 H9A 3.3674 no 2_474
C44 H14A 2.8316 no .
H3 C40 3.0597 no .
H3 C41 3.2602 no .
H3 H10B 2.9479 no 2_575
H3 H29 3.2871 no 2_574
H3 H30A 3.5400 no 2_574
H3 H40 2.8316 no .
H3 H41 3.1702 no .
H4 H10B 2.7360 no 2_575
H4 H26 3.5324 no 3_555
H4 H27 3.3827 no 3_555
H4 H28 2.9671 no 2_574
H4 H29 3.4263 no 2_574
H4 H41 3.4847 no .
H5 C25 3.2733 no 2_675
H5 C26 3.3023 no 2_675
H5 C26 3.2638 no 3_555
H5 C27 3.0910 no 3_555
H5 H25 3.4006 no 2_675
H5 H26 3.4253 no 2_675
H5 H26 3.0017 no 3_555
H5 H27 2.6780 no 3_555
H6 O6 2.6389 no 2_675
H6 O8 3.3384 no 2_574
H6 C23 3.2478 no 2_675
H6 C24 2.5869 no 2_675
H6 C25 2.9263 no 2_675
H6 C32 3.2896 no 2_574
H6 H25 3.1132 no 2_675
H6 H32A 2.6059 no 2_574
H6 H33B 3.4958 no 2_574
H6 H42 3.1347 no 1_656
H7 Pt2 2.9586 no 2_675
H7 O6 3.2417 no 2_675
H7 N3 3.5925 no 2_675
H7 H31B 2.9023 no 2_574
H7 H32A 2.9018 no 2_574
H7 H43 3.5303 no 1_656
H8A C13 3.1145 no 1_656
H8A H12B 3.0970 no 1_656
H8A H13A 3.0420 no 1_656
H8A H13B 2.4560 no 1_656
H8B Pt2 3.2338 no 2_675
H8B O7 2.7139 no 2_675
H8B C38 3.2481 no 2_675
H8B C39 2.7351 no 2_675
H8B C40 3.2238 no 2_675
H8B H13A 3.1546 no 1_656
H8B H13B 3.3423 no 1_656
H8B H30B 3.4832 no 2_675
H8B H40 3.4606 no 2_675
H9A C31 3.2079 no 2_574
H9A C38 3.1703 no 2_675
H9A C43 3.4921 no 2_675
H9A C44 3.3674 no 2_675
H9A H31A 3.2828 no 2_574
H9A H31B 2.3321 no 2_574
H9B C38 3.0476 no 2_675
H9B C39 3.3104 no 2_675
H9B C40 3.4388 no 2_675
H9B C41 3.3297 no 2_675
H9B C42 3.0766 no 2_675
H9B C43 2.9371 no 2_675
H9B H42 3.5237 no 2_675
H9B H43 3.3489 no 2_675
H10B C3 3.1782 no 2_574
H10B C4 3.0523 no 2_574
H10B H3 2.9479 no 2_574
H10B H4 2.7360 no 2_574
H11A H19 2.8631 no 4_464
H12A C19 3.4802 no 4_464
H12A C20 3.4831 no 4_464
H12A H18 2.8526 no 1_454
H12A H19 3.0800 no 4_464
H12A H20 3.1064 no 4_464
H12B C18 3.4880 no 1_454
H12B C40 3.2438 no 2_574
H12B C41 3.4653 no 2_574
H12B H8A 3.0970 no 1_454
H12B H18 2.5581 no 1_454
H12B H40 2.7735 no 2_574
H12B H41 3.1918 no 2_574
H13A C8 3.5384 no 1_454
H13A C30 3.3785 no 2_574
H13A H8A 3.0420 no 1_454
H13A H8B 3.1546 no 1_454
H13A H30A 3.5163 no 2_574
H13A H30B 2.4682 no 2_574
H13A H40 2.9712 no 2_574
H13B O2 2.7771 no 1_454
H13B C8 3.2543 no 1_454
H13B C17 3.3219 no 1_454
H13B C18 3.1797 no 1_454
H13B H8A 2.4560 no 1_454
H13B H8B 3.3423 no 1_454
H13B H18 2.6551 no 1_454
H13B H36B 2.7744 no .
H14A N4 3.4315 no .
H14A C38 2.8164 no .
H14A C39 3.2949 no .
H14A C43 3.2288 no .
H14A C44 2.8316 no .
H14A H36B 2.9076 no .
H14A H43 3.4469 no .
H14A H44 2.9607 no .
H14B C30 3.1567 no 2_574
H14B H30A 2.6450 no 2_574
H14B H30B 2.7542 no 2_574
H15A O7 3.2774 no .
H15A C39 3.3927 no .
H15A H31A 2.6719 no .
H15A H32B 3.1624 no .
H15B O7 3.4337 no .
H15B O9 3.4879 no .
H15B O10 2.4526 no .
H15B N4 3.5206 no .
H15B C35 3.5888 no .
H15B C36 3.2590 no .
H15B H31A 2.8891 no .
H15B H32B 2.8948 no .
H15B H34A 3.3601 no .
H15B H36B 3.0602 no .
H18 C12 3.0186 no 1_656
H18 C13 3.2668 no 1_656
H18 H12A 2.8526 no 1_656
H18 H12B 2.5581 no 1_656
H18 H13B 2.6551 no 1_656
H18 H36B 3.4787 no 1_656
H19 C16 3.5575 no 4_565
H19 C20 3.3954 no 4_565
H19 C21 3.1176 no 4_565
H19 H11A 2.8631 no 4_565
H19 H12A 3.0800 no 4_565
H19 H21 3.1668 no 4_565
H20 O5 3.3690 no 4_565
H20 O10 2.7809 no 4_565
H20 C35 3.2355 no 4_565
H20 C36 2.8957 no 4_565
H20 H12A 3.1064 no 4_565
H20 H21 3.2576 no 4_565
H20 H22 3.0445 no 4_565
H20 H35A 2.7217 no 4_565
H20 H36A 2.5802 no 4_565
H20 H36B 2.8339 no 4_565
H21 O9 2.8837 no .
H21 O10 3.4856 no 4_565
H21 C19 3.3460 no 4_464
H21 C20 3.4057 no 4_464
H21 C35 3.1944 no 4_565
H21 C36 3.2420 no 4_565
H21 H19 3.1668 no 4_464
H21 H20 3.2576 no 4_464
H21 H33A 3.2598 no .
H21 H35A 2.4964 no 4_565
H21 H35B 3.2777 no 4_565
H21 H36A 2.3620 no 4_565
H22 O9 2.5761 no .
H22 O10 2.7953 no .
H22 C32 3.5420 no .
H22 C33 3.3971 no .
H22 C34 3.4285 no .
H22 C35 3.4248 no .
H22 H20 3.0445 no 4_464
H22 H32B 2.8294 no .
H22 H33A 3.5460 no .
H22 H35A 3.4565 no .
H22 H37A 3.5202 no 1_656
H25 O9 3.5374 no 4_464
H25 C33 3.5740 no 1_454
H25 C34 3.1755 no 4_464
H25 H5 3.4006 no 2_474
H25 H6 3.1132 no 2_474
H25 H33A 3.0267 no 1_454
H25 H33B 3.2613 no 1_454
H25 H33B 2.9824 no 4_464
H25 H34B 2.2563 no 4_464
H26 C5 3.5095 no 3_445
H26 C27 3.2661 no 4_464
H26 C28 2.9820 no 4_464
H26 H4 3.5324 no 3_445
H26 H5 3.4253 no 2_474
H26 H5 3.0017 no 3_445
H26 H27 3.3494 no 4_464
H26 H28 2.8669 no 4_464
H26 H33B 3.1444 no 4_464
H26 H34B 3.2813 no 4_464
H27 O11 3.3560 no 4_465
H27 C5 3.4878 no 3_445
H27 H4 3.3827 no 3_445
H27 H5 2.6780 no 3_445
H27 H26 3.3494 no 4_565
H28 C4 3.3827 no 2_575
H28 C41 3.2945 no 2_575
H28 H4 2.9671 no 2_575
H28 H26 2.8670 no 4_565
H28 H41 2.5499 no 2_575
H28 H42 3.3025 no 2_575
H29 C2 3.5168 no 2_575
H29 C3 3.0892 no 2_575
H29 C4 3.1811 no 2_575
H29 C41 3.5703 no 2_575
H29 C42 3.5787 no 2_575
H29 H3 3.2871 no 2_575
H29 H4 3.4264 no 2_575
H29 H41 3.3533 no 2_575
H29 H42 3.4082 no 2_575
H30A O1 2.9122 no 2_575
H30A C1 3.1232 no 2_575
H30A C2 2.7605 no 2_575
H30A C3 3.2168 no 2_575
H30A C14 3.5933 no 2_575
H30A H3 3.5400 no 2_575
H30A H13A 3.5163 no 2_575
H30A H14B 2.6450 no 2_575
H30B C13 3.4465 no 2_575
H30B H8B 3.4832 no 2_474
H30B H13A 2.4682 no 2_575
H30B H14B 2.7542 no 2_575
H31A C15 3.2140 no .
H31A H9A 3.2828 no 2_575
H31A H15A 2.6719 no .
H31A H15B 2.8891 no .
H31B O3 2.9428 no 2_575
H31B N1 3.1350 no 2_575
H31B C1 3.1217 no 2_575
H31B C7 2.7861 no 2_575
H31B C8 3.5600 no 2_575
H31B C9 2.9593 no 2_575
H31B H7 2.9023 no 2_575
H31B H9A 2.3321 no 2_575
H32A O6 2.9613 no 1_656
H32A N4 3.1476 no 1_656
H32A C6 3.1409 no 2_575
H32A C7 3.4479 no 2_575
H32A C37 3.0618 no 1_656
H32A H6 2.6059 no 2_575
H32A H7 2.9018 no 2_575
H32A H37A 2.9778 no 1_656
H32A H37B 2.6255 no 1_656
H32B N2 3.1098 no .
H32B C15 3.2219 no .
H32B C22 3.0346 no .
H32B C37 3.4300 no 1_656
H32B H15A 3.1624 no .
H32B H15B 2.8948 no .
H32B H22 2.8294 no .
H32B H37A 2.8646 no 1_656
H32B H37B 3.3118 no 1_656
H33A C34 3.5302 no 4_565
H33A C35 3.0474 no 4_565
H33A C37 3.1816 no 1_656
H33A H21 3.2598 no .
H33A H22 3.5460 no .
H33A H25 3.0267 no 1_656
H33A H34B 3.0708 no 4_565
H33A H35A 2.5095 no 4_565
H33A H35B 2.8603 no 4_565
H33A H37A 2.9634 no 1_656
H33A H37B 2.4995 no 1_656
H33B C25 3.2259 no 4_565
H33B C26 3.3048 no 4_565
H33B H6 3.4958 no 2_575
H33B H25 3.2613 no 1_656
H33B H25 2.9824 no 4_565
H33B H26 3.1444 no 4_565
H33B H34B 3.5303 no 4_565
H33B H35B 3.2588 no 4_565
H34A H15B 3.3601 no .
H34B C25 3.0812 no 4_565
H34B C26 3.5822 no 4_565
H34B H25 2.2563 no 4_565
H34B H26 3.2813 no 4_565
H34B H33A 3.0708 no 4_464
H34B H33B 3.5303 no 4_464
H35A O9 3.3136 no 4_464
H35A C20 3.0097 no 4_464
H35A C21 2.8925 no 4_464
H35A C33 3.2700 no 4_464
H35A H20 2.7217 no 4_464
H35A H21 2.4964 no 4_464
H35A H22 3.4565 no .
H35A H33A 2.5095 no 4_464
H35A H36A 3.5845 no 4_565
H35A H37B 3.5855 no 4_565
H35B O9 3.1071 no 4_464
H35B C33 3.2613 no 4_464
H35B H21 3.2777 no 4_464
H35B H33A 2.8603 no 4_464
H35B H33B 3.2588 no 4_464
H36A C18 3.4059 no 1_454
H36A C19 3.2883 no 1_454
H36A C20 3.3806 no 1_454
H36A C20 3.1085 no 4_464
H36A C21 3.5983 no 1_454
H36A C21 3.0140 no 4_464
H36A H20 2.5802 no 4_464
H36A H21 2.3620 no 4_464
H36A H35A 3.5845 no 4_464
H36B O5 2.6644 no .
H36B C13 3.2012 no .
H36B C14 3.1798 no .
H36B C17 3.3556 no 1_454
H36B C18 3.3254 no 1_454
H36B H13B 2.7744 no .
H36B H14A 2.9076 no .
H36B H15B 3.0602 no .
H36B H18 3.4787 no 1_454
H36B H20 2.8339 no 4_464
H37A O2 3.5682 no 1_454
H37A N2 3.4914 no 1_454
H37A C16 2.8519 no 1_454
H37A C17 3.1533 no 1_454
H37A C21 3.3454 no 1_454
H37A C22 3.0991 no 1_454
H37A C32 3.2446 no 1_454
H37A C33 3.5157 no 1_454
H37A H22 3.5202 no 1_454
H37A H32A 2.9778 no 1_454
H37A H32B 2.8646 no 1_454
H37A H33A 2.9634 no 1_454
H37B C32 3.1995 no 1_454
H37B C33 3.2497 no 1_454
H37B H32A 2.6255 no 1_454
H37B H32B 3.3118 no 1_454
H37B H33A 2.4995 no 1_454
H37B H35A 3.5855 no 4_464
H40 O4 2.4466 no 2_575
H40 C12 2.9822 no 2_575
H40 C13 3.4682 no 2_575
H40 H3 2.8316 no .
H40 H8B 3.4606 no 2_474
H40 H12B 2.7735 no 2_575
H40 H13A 2.9712 no 2_575
H41 O4 3.5360 no 2_575
H41 C28 3.1514 no 2_574
H41 H3 3.1702 no .
H41 H4 3.4847 no .
H41 H12B 3.1918 no 2_575
H41 H28 2.5499 no 2_574
H41 H29 3.3533 no 2_574
H42 C1 3.0762 no 1_454
H42 C5 3.3111 no 1_454
H42 C6 2.9215 no 1_454
H42 C7 3.5828 no 1_454
H42 C23 3.2068 no 2_574
H42 C28 3.2602 no 2_574
H42 C29 3.3512 no 2_574
H42 H6 3.1347 no 1_454
H42 H9B 3.5237 no 2_474
H42 H28 3.3025 no 2_574
H42 H29 3.4082 no 2_574
H43 Pt1 3.1173 no 1_454
H43 O1 3.0167 no 1_454
H43 N1 3.0137 no 1_454
H43 C1 2.7964 no 1_454
H43 C2 2.8628 no 1_454
H43 C7 2.9213 no 1_454
H43 H7 3.5303 no 1_454
H43 H9B 3.3489 no 2_474
H43 H14A 3.4469 no .
H44 Pt1 3.0410 no 1_454
H44 O2 3.2914 no 1_454
H44 N2 3.5794 no 1_454
H44 H14A 2.9607 no .

loop_
_geom_torsion_atom_site_label_1
_geom_torsion_atom_site_label_2
_geom_torsion_atom_site_label_3
_geom_torsion_atom_site_label_4
_geom_torsion
_geom_torsion_publ_flag
O1 Pt1 N1 C7 8.4(6) no
O1 Pt1 N1 C8 -163.7(5) no
N1 Pt1 O1 C2 -14.4(8) no
O1 Pt1 N2 C15 19.1(7) no
O1 Pt1 N2 C22 -171.4(8) no
N2 Pt1 O1 C2 172.8(8) no
O2 Pt1 N1 C7 -166.7(6) no
O2 Pt1 N1 C8 21.2(5) no
N1 Pt1 O2 C17 -178.3(7) no
O2 Pt1 N2 C15 -165.8(7) no
O2 Pt1 N2 C22 3.7(8) no
N2 Pt1 O2 C17 -5.5(7) no
O6 Pt2 N3 C29 1.4(9) no
O6 Pt2 N3 C30 167.9(6) no
N3 Pt2 O6 C24 -0.5(8) no
O6 Pt2 N4 C37 -26.3(7) no
O6 Pt2 N4 C44 160.3(9) no
N4 Pt2 O6 C24 174.9(7) no
O7 Pt2 N3 C29 178.3(9) no
O7 Pt2 N3 C30 -15.2(6) no
N3 Pt2 O7 C39 -162.9(9) no
O7 Pt2 N4 C37 156.8(7) no
O7 Pt2 N4 C44 -16.6(8) no
N4 Pt2 O7 C39 21.8(8) no
Pt1 O1 C2 C1 12.6(15) no
Pt1 O1 C2 C3 -168.9(6) no
Pt1 O2 C17 C16 2.9(15) no
Pt1 O2 C17 C18 -178.2(6) no
C9 O3 C10 C11 159.4(12) no
C10 O3 C9 C8 -88.5(16) no
C11 O4 C12 C13 78.0(11) no
C12 O4 C11 C10 -170.4(9) no
C13 O5 C14 C15 -176.5(11) no
C14 O5 C13 C12 153.9(10) no
Pt2 O6 C24 C23 0.4(17) no
Pt2 O6 C24 C25 -177.8(6) no
Pt2 O7 C39 C38 -14.5(19) no
Pt2 O7 C39 C40 164.9(7) no
C31 O8 C32 C33 -156.6(7) no
C32 O8 C31 C30 176.8(7) no
C33 O9 C34 C35 175.4(6) no
C34 O9 C33 C32 -81.8(12) no
C35 O10 C36 C37 80.2(10) no
C36 O10 C35 C34 -156.5(10) no
Pt1 N1 C7 C1 -0.6(12) no
Pt1 N1 C8 C9 86.5(9) no
C7 N1 C8 C9 -86.1(7) no
C8 N1 C7 C1 171.7(7) no
Pt1 N2 C15 C14 66.8(8) no
Pt1 N2 C22 C16 0.9(19) no
C15 N2 C22 C16 170.4(12) no
C22 N2 C15 C14 -103.4(13) no
Pt2 N3 C29 C23 -3(2) no
Pt2 N3 C30 C31 -67.8(7) no
C29 N3 C30 C31 99.6(15) no
C30 N3 C29 C23 -169.4(12) no
Pt2 N4 C37 C36 -87.6(12) no
Pt2 N4 C44 C38 4.1(18) no
C37 N4 C44 C38 -169.5(10) no
C44 N4 C37 C36 86.3(10) no
C2 C1 C6 C5 3.0(14) no
C6 C1 C2 O1 176.8(9) no
C6 C1 C2 C3 -1.7(14) no
C2 C1 C7 N1 -6.0(15) no
C7 C1 C2 O1 -0.5(15) no
C7 C1 C2 C3 -179.1(8) no
C6 C1 C7 N1 176.6(8) no
C7 C1 C6 C5 -179.4(8) no
O1 C2 C3 C4 -178.0(9) no
C1 C2 C3 C4 0.6(16) no
C2 C3 C4 C5 -0.7(18) no
C3 C4 C5 C6 1.9(17) no
C4 C5 C6 C1 -3.1(15) no
N1 C8 C9 O3 -51.6(9) no
O3 C10 C11 O4 72.3(15) no
O4 C12 C13 O5 -82.7(14) no
O5 C14 C15 N2 54.5(12) no
C17 C16 C21 C20 -0.8(17) no
C21 C16 C17 O2 -178.7(10) no
C21 C16 C17 C18 2.4(16) no
C17 C16 C22 N2 -6(2) no
C22 C16 C17 O2 3.6(18) no
C22 C16 C17 C18 -175.3(10) no
C21 C16 C22 N2 176.4(12) no
C22 C16 C21 C20 177.1(10) no
O2 C17 C18 C19 178.9(9) no
C16 C17 C18 C19 -2.1(15) no
C17 C18 C19 C20 0.2(16) no
C18 C19 C20 C21 1.4(16) no
C19 C20 C21 C16 -1.1(17) no
C24 C23 C28 C27 1(2) no
C28 C23 C24 O6 -179.9(12) no
C28 C23 C24 C25 -1.7(18) no
C24 C23 C29 N3 2(3) no
C29 C23 C24 O6 -1(2) no
C29 C23 C24 C25 177.1(11) no
C28 C23 C29 N3 -178.9(13) no
C29 C23 C28 C27 -178.1(12) no
O6 C24 C25 C26 -179.5(11) no
C23 C24 C25 C26 2(2) no
C24 C25 C26 C27 -2(3) no
C25 C26 C27 C28 1(3) no
C26 C27 C28 C23 -0(3) no
N3 C30 C31 O8 -49.1(11) no
O8 C32 C33 O9 81.3(15) no
O9 C34 C35 O10 -70.7(9) no
O10 C36 C37 N4 56.3(12) no
C39 C38 C43 C42 -2(2) no
C43 C38 C39 O7 179.9(13) no
C43 C38 C39 C40 1(2) no
C39 C38 C44 N4 11(3) no
C44 C38 C39 O7 -6(3) no
C44 C38 C39 C40 175.1(12) no
C43 C38 C44 N4 -174.1(12) no
C44 C38 C43 C42 -176.9(12) no
O7 C39 C40 C41 -179.3(12) no
C38 C39 C40 C41 0(2) no
C39 C40 C41 C42 1(3) no
C40 C41 C42 C43 -2(3) no
C41 C42 C43 C38 3(3) no
